data_7241903
loop_
_publ_author_name
'P\'erez, Hiram'
'Di Santo, Alejandro'
'Piro, Oscar E.'
'Echeverr\'ia, Gustavo A.'
'Cano, A.'
'Gonz\'alez, M.'
'Rodr\'iguez-Hern\'andez, J.'
'Ben Altabef, A.'
'Frontera, Antonio'
'Gil, Diego M.'

_publ_section_title
;
 A first exploration of isostructurality in transition metal
 nitroprussides: X-ray analysis, magnetic properties and DFT calculations
;
_journal_issue 5
_journal_name_full CrystEngComm
_journal_page_first 1158
_journal_page_last 1171
_journal_paper_doi 10.1039/D0CE01596B
_journal_volume 23
_journal_year 2021
_chemical_formula_sum 'C21 H24 Cu Fe N14 O'
_chemical_formula_weight 607.93
_chemical_name_systematic catena-[bis(u-cyano)-cyano-tetrakis(1-methylimidazole)-nitrosyl-iron-copper]
_space_group_crystal_system triclinic
_space_group_IT_number 2
_space_group_name_Hall '-P 1'
_space_group_name_H-M_alt 'P -1'
_atom_sites_solution_hydrogens geom
_atom_sites_solution_primary dual
_atom_sites_solution_secondary difmap
_audit_creation_method SHELXL-2014/7
_audit_update_record
;
2020-10-03 deposited with the CCDC.	2020-12-15 downloaded from the CCDC.
;
_cell_angle_alpha 73.752(4)
_cell_angle_beta 80.350(4)
_cell_angle_gamma 84.476(4)
_cell_formula_units_Z 2
_cell_length_a 9.1670(5)
_cell_length_b 10.2296(5)
_cell_length_c 15.6179(8)
_cell_measurement_reflns_used 3119
_cell_measurement_temperature 297(2)
_cell_measurement_theta_max 26.5470
_cell_measurement_theta_min 3.3980
_cell_volume 1384.29(13)
_computing_cell_refinement 'CrysAlisPro 1.171.38.41 (Rigaku OD, 2015)'
_computing_data_collection 'CrysAlisPro 1.171.38.41 (Rigaku OD, 2015)'
_computing_data_reduction 'CrysAlisPro 1.171.38.41 (Rigaku OD, 2015)'
_computing_molecular_graphics 'ORTEP-3 (Farrugia, 1997)'
_computing_publication_material 'SHELXL-2014/7 (Sheldrick, 2014)'
_computing_structure_refinement 'SHELXL-2014/7 (Sheldrick, 2014)'
_computing_structure_solution 'SHELXT (Sheldrick, 2015)'
_diffrn_ambient_temperature 297(2)
_diffrn_detector 'CCD plate'
_diffrn_detector_area_resol_mean 16.0604
_diffrn_detector_type Eos
_diffrn_measured_fraction_theta_full 0.998
_diffrn_measured_fraction_theta_max 0.974
_diffrn_measurement_device 'four-circle diffractometer'
_diffrn_measurement_device_type 'Xcalibur, Eos, Gemini'
_diffrn_radiation_monochromator graphite
_diffrn_radiation_probe x-ray
_diffrn_radiation_type 'Mo K\a'
_diffrn_radiation_wavelength 0.71073
_diffrn_reflns_av_R_equivalents 0.0290
_diffrn_reflns_av_unetI/netI 0.0486
_diffrn_reflns_Laue_measured_fraction_full 0.998
_diffrn_reflns_Laue_measured_fraction_max 0.974
_diffrn_reflns_limit_h_max 11
_diffrn_reflns_limit_h_min -11
_diffrn_reflns_limit_k_max 12
_diffrn_reflns_limit_k_min -12
_diffrn_reflns_limit_l_max 19
_diffrn_reflns_limit_l_min -19
_diffrn_reflns_number 11398
_diffrn_reflns_point_group_measured_fraction_full 0.998
_diffrn_reflns_point_group_measured_fraction_max 0.974
_diffrn_reflns_theta_full 25.242
_diffrn_reflns_theta_max 26.499
_diffrn_reflns_theta_min 2.965
_diffrn_source 'fine-focus sealed X-ray tube'
_diffrn_source_type 'Enhance (Mo) X-ray Source'
_exptl_absorpt_coefficient_mu 1.334
_exptl_absorpt_correction_T_max 1.00000
_exptl_absorpt_correction_T_min 0.93589
_exptl_absorpt_correction_type multi-scan
_exptl_absorpt_process_details
;
CrysAlisPro 1.171.38.41 (Rigaku Oxford Diffraction, 2015)
Empirical absorption correction using spherical harmonics,
 implemented in SCALE3 ABSPACK scaling algorithm.
;
_exptl_crystal_colour violet
_exptl_crystal_density_diffrn 1.459
_exptl_crystal_description plate
_exptl_crystal_F_000 622
_exptl_crystal_recrystallization_method
'Crystals obtained from a DMF solution of the reactants by very slow evaporation of the solvent.'
_exptl_crystal_size_max 0.338
_exptl_crystal_size_mid 0.122
_exptl_crystal_size_min 0.058
_refine_diff_density_max 0.312
_refine_diff_density_min -0.513
_refine_diff_density_rms 0.056
_refine_ls_extinction_method none
_refine_ls_goodness_of_fit_ref 1.010
_refine_ls_hydrogen_treatment constr
_refine_ls_matrix_type full
_refine_ls_number_parameters 350
_refine_ls_number_reflns 5585
_refine_ls_number_restraints 0
_refine_ls_restrained_S_all 1.010
_refine_ls_R_factor_all 0.0611
_refine_ls_R_factor_gt 0.0397
_refine_ls_shift/su_max 0.008
_refine_ls_shift/su_mean 0.000
_refine_ls_structure_factor_coef Fsqd
_refine_ls_weighting_details 'w=1/[\s^2^(Fo^2^)+(0.0370P)^2^+0.3851P] where P=(Fo^2^+2Fc^2^)/3'
_refine_ls_weighting_scheme calc
_refine_ls_wR_factor_gt 0.0828
_refine_ls_wR_factor_ref 0.0938
_reflns_Friedel_coverage 0.000
_reflns_number_gt 4212
_reflns_number_total 5585
_reflns_threshold_expression 'I > 2\s(I)'
_cod_data_source_file d0ce01596b2.cif
_cod_data_source_block shelx_CCDC1
_cod_depositor_comments 'Adding full bibliography for 7241902--7241906.cif.'
_cod_database_code 7241903
_shelx_shelxl_version_number 2014/7
_shelx_space_group_comment
;
The symmetry employed for this shelxl refinement is uniquely defined
by the following loop, which should always be used as a source of
symmetry information in preference to the above space-group names.
They are only intended as comments.
;
_shelx_estimated_absorpt_t_min 0.661
_shelx_estimated_absorpt_t_max 0.927
_oxdiff_exptl_absorpt_empirical_full_min 0.890
_oxdiff_exptl_absorpt_empirical_full_max 1.212
_oxdiff_exptl_absorpt_empirical_details
;
Empirical correction (ABSPACK) includes:
- Absorption correction using spherical harmonics
- Frame scaling
;

loop_
_space_group_symop_operation_xyz
'x, y, z'
'-x, -y, -z'

loop_
_atom_site_label
_atom_site_type_symbol
_atom_site_fract_x
_atom_site_fract_y
_atom_site_fract_z
_atom_site_U_iso_or_equiv
_atom_site_adp_type
_atom_site_occupancy
_atom_site_site_symmetry_order
_atom_site_calc_flag
_atom_site_refinement_flags_posn
_atom_site_refinement_flags_adp
_atom_site_refinement_flags_occupancy
_atom_site_disorder_assembly
_atom_site_disorder_group
C1 C 0.3216(3) 0.2906(3) 0.70251(19) 0.0378(6) Uani 1 1 d . . . . .
C2 C 0.1106(3) 0.1365(3) 0.7110(2) 0.0442(7) Uani 1 1 d . . . . .
C3 C 0.1058(3) 0.2852(3) 0.83860(19) 0.0385(6) Uani 1 1 d . . . . .
C4 C 0.3803(3) 0.1789(3) 0.8657(2) 0.0454(7) Uani 1 1 d . . . . .
C5 C 0.3844(3) 0.0275(3) 0.7499(2) 0.0449(7) Uani 1 1 d . . . . .
C11 C 0.3662(4) 0.6995(4) 0.6069(2) 0.0620(9) Uani 1 1 d . . . . .
H11 H 0.3728 0.6346 0.6615 0.074 Uiso 1 1 calc R U . . .
C12 C 0.3095(4) 0.8272(4) 0.5979(3) 0.0655(10) Uani 1 1 d . . . . .
H12 H 0.2699 0.8664 0.6443 0.079 Uiso 1 1 calc R U . . .
C13 C 0.3829(4) 0.7943(3) 0.4670(2) 0.0689(11) Uani 1 1 d . . . . .
H13 H 0.4024 0.8098 0.4047 0.083 Uiso 1 1 calc R U . . .
C14 C 0.2735(6) 1.0292(4) 0.4659(4) 0.145(3) Uani 1 1 d . . . . .
H14A H 0.3348 1.0611 0.4088 0.217 Uiso 1 1 calc R U . . .
H14B H 0.2828 1.0862 0.5040 0.217 Uiso 1 1 calc R U . . .
H14C H 0.1720 1.0327 0.4568 0.217 Uiso 1 1 calc R U . . .
C15 C 0.7140(4) 0.4327(3) 0.6409(2) 0.0600(9) Uani 1 1 d . . . . .
H15 H 0.6601 0.3619 0.6803 0.072 Uiso 1 1 calc R U . . .
C16 C 0.8422(4) 0.4734(4) 0.6539(3) 0.0660(10) Uani 1 1 d . . . . .
H16 H 0.8925 0.4362 0.7029 0.079 Uiso 1 1 calc R U . . .
C17 C 0.7806(3) 0.5987(3) 0.5280(2) 0.0447(7) Uani 1 1 d . . . . .
H17 H 0.7831 0.6662 0.4737 0.054 Uiso 1 1 calc R U . . .
C18 C 1.0149(4) 0.6570(4) 0.5668(3) 0.0767(12) Uani 1 1 d . . . . .
H18A H 1.0343 0.7060 0.5042 0.115 Uiso 1 1 calc R U . . .
H18B H 1.0985 0.5963 0.5829 0.115 Uiso 1 1 calc R U . . .
H18C H 0.9981 0.7204 0.6030 0.115 Uiso 1 1 calc R U . . .
C21 C 0.2751(3) 0.6400(3) 0.9972(2) 0.0505(8) Uani 1 1 d . . . . .
H21 H 0.2321 0.6714 1.0466 0.061 Uiso 1 1 calc R U . . .
C22 C 0.4113(3) 0.6668(3) 0.9519(2) 0.0542(8) Uani 1 1 d . . . . .
H22 H 0.4788 0.7196 0.9636 0.065 Uiso 1 1 calc R U . . .
C23 C 0.3080(3) 0.5386(3) 0.8933(2) 0.0470(7) Uani 1 1 d . . . . .
H23 H 0.2935 0.4858 0.8560 0.056 Uiso 1 1 calc R U . . .
C24 C 0.5637(3) 0.6018(4) 0.8195(2) 0.0683(10) Uani 1 1 d . . . . .
H24A H 0.5606 0.5300 0.7915 0.103 Uiso 1 1 calc R U . . .
H24B H 0.6502 0.5875 0.8488 0.103 Uiso 1 1 calc R U . . .
H24C H 0.5673 0.6879 0.7745 0.103 Uiso 1 1 calc R U . . .
C25 C -0.0205(3) 0.7093(3) 0.8205(2) 0.0528(8) Uani 1 1 d . . . . .
H25 H 0.0469 0.6612 0.7875 0.063 Uiso 1 1 calc R U . . .
C26 C -0.0847(4) 0.8327(3) 0.7863(2) 0.0556(8) Uani 1 1 d . . . . .
H26 H -0.0701 0.8850 0.7267 0.067 Uiso 1 1 calc R U . . .
C27 C -0.1624(3) 0.7625(3) 0.9290(2) 0.0458(7) Uani 1 1 d . . . . .
H27 H -0.2137 0.7596 0.9862 0.055 Uiso 1 1 calc R U . . .
C28 C -0.2645(4) 0.9931(3) 0.8529(3) 0.0760(11) Uani 1 1 d . . . . .
H28A H -0.3295 0.9848 0.9089 0.114 Uiso 1 1 calc R U . . .
H28B H -0.3220 1.0116 0.8044 0.114 Uiso 1 1 calc R U . . .
H28C H -0.2004 1.0664 0.8430 0.114 Uiso 1 1 calc R U . . .
N N 0.1592(3) 0.0178(2) 0.88076(17) 0.0444(6) Uani 1 1 d . . . . .
N1 N 0.3734(3) 0.3760(3) 0.64498(17) 0.0506(6) Uani 1 1 d . . . . .
N2 N 0.0432(3) 0.1327(3) 0.6563(2) 0.0649(8) Uani 1 1 d . . . . .
N3 N 0.0383(3) 0.3677(3) 0.86662(19) 0.0569(7) Uani 1 1 d . . . . .
N4 N 0.4645(3) 0.2016(3) 0.9046(2) 0.0736(9) Uani 1 1 d . . . . .
N5 N 0.4761(3) -0.0410(3) 0.7231(2) 0.0672(8) Uani 1 1 d . . . . .
N11 N 0.4127(2) 0.6789(2) 0.52381(17) 0.0419(6) Uani 1 1 d . . . . .
N12 N 0.3207(3) 0.8882(3) 0.5089(2) 0.0714(9) Uani 1 1 d . . . . .
N13 N 0.6756(2) 0.5119(2) 0.56074(16) 0.0401(5) Uani 1 1 d . . . . .
N14 N 0.8834(3) 0.5782(3) 0.58228(19) 0.0502(6) Uani 1 1 d . . . . .
N21 N 0.2092(2) 0.5600(2) 0.95996(17) 0.0440(6) Uani 1 1 d . . . . .
N22 N 0.4316(2) 0.6021(2) 0.88598(17) 0.0440(6) Uani 1 1 d . . . . .
N23 N -0.0692(2) 0.6654(2) 0.91074(15) 0.0401(5) Uani 1 1 d . . . . .
N24 N -0.1752(3) 0.8657(2) 0.85631(17) 0.0461(6) Uani 1 1 d . . . . .
O O 0.1075(3) -0.0682(2) 0.93761(17) 0.0789(8) Uani 1 1 d . . . . .
Fe Fe 0.23401(4) 0.14354(4) 0.79933(3) 0.03440(12) Uani 1 1 d . . . . .
Cu1 Cu 0.5000 0.5000 0.5000 0.03677(13) Uani 1 2 d S . P . .
Cu2 Cu 0.0000 0.5000 1.0000 0.05386(17) Uani 1 2 d S . P . .

loop_
_atom_site_aniso_label
_atom_site_aniso_U_11
_atom_site_aniso_U_22
_atom_site_aniso_U_33
_atom_site_aniso_U_23
_atom_site_aniso_U_13
_atom_site_aniso_U_12
C1 0.0339(15) 0.0428(16) 0.0399(16) -0.0175(14) -0.0020(12) -0.0041(12)
C2 0.0493(18) 0.0366(16) 0.0446(18) -0.0070(13) -0.0026(15) -0.0108(13)
C3 0.0339(15) 0.0409(16) 0.0401(16) -0.0103(13) -0.0037(12) -0.0027(12)
C4 0.0453(17) 0.0475(18) 0.0481(18) -0.0250(15) -0.0061(15) 0.0102(13)
C5 0.0525(19) 0.0436(17) 0.0429(17) -0.0184(14) -0.0089(14) 0.0011(14)
C11 0.072(2) 0.075(2) 0.053(2) -0.0362(19) -0.0217(18) 0.0066(19)
C12 0.062(2) 0.072(2) 0.082(3) -0.055(2) -0.013(2) 0.0046(18)
C13 0.079(3) 0.050(2) 0.061(2) -0.0116(18) 0.0190(19) 0.0140(17)
C14 0.181(5) 0.057(3) 0.146(5) -0.012(3) 0.059(4) 0.046(3)
C15 0.058(2) 0.065(2) 0.052(2) -0.0012(17) -0.0128(17) -0.0103(16)
C16 0.055(2) 0.083(3) 0.063(2) -0.016(2) -0.0301(19) 0.0034(19)
C17 0.0409(17) 0.0476(17) 0.0495(18) -0.0175(14) -0.0098(14) -0.0025(13)
C18 0.045(2) 0.102(3) 0.102(3) -0.053(3) -0.014(2) -0.0148(19)
C21 0.0507(19) 0.0544(19) 0.0468(19) -0.0170(15) -0.0049(15) 0.0013(15)
C22 0.0495(19) 0.061(2) 0.061(2) -0.0250(17) -0.0110(16) -0.0130(15)
C23 0.0441(17) 0.0456(17) 0.0537(19) -0.0144(15) -0.0100(15) -0.0059(13)
C24 0.0426(19) 0.096(3) 0.061(2) -0.017(2) 0.0027(17) -0.0074(18)
C25 0.056(2) 0.0491(18) 0.0452(19) -0.0086(15) 0.0033(15) 0.0039(14)
C26 0.071(2) 0.0483(19) 0.0403(18) 0.0007(14) -0.0110(16) -0.0009(16)
C27 0.0386(16) 0.0522(18) 0.0450(18) -0.0114(15) -0.0069(14) 0.0010(13)
C28 0.077(3) 0.056(2) 0.096(3) -0.021(2) -0.031(2) 0.0277(19)
N 0.0515(15) 0.0359(13) 0.0428(15) -0.0081(12) -0.0032(12) -0.0025(11)
N1 0.0510(15) 0.0504(15) 0.0470(16) -0.0079(13) 0.0002(13) -0.0144(12)
N2 0.072(2) 0.0677(19) 0.0592(19) -0.0108(15) -0.0243(16) -0.0180(15)
N3 0.0472(16) 0.0522(16) 0.0708(19) -0.0223(15) -0.0013(14) 0.0047(12)
N4 0.0623(19) 0.096(2) 0.088(2) -0.060(2) -0.0348(18) 0.0194(16)
N5 0.069(2) 0.0669(19) 0.075(2) -0.0403(17) -0.0092(16) 0.0119(15)
N11 0.0349(13) 0.0447(14) 0.0502(15) -0.0192(12) -0.0069(11) -0.0011(10)
N12 0.072(2) 0.0448(16) 0.086(2) -0.0219(16) 0.0206(17) 0.0086(14)
N13 0.0356(13) 0.0438(14) 0.0437(14) -0.0152(11) -0.0090(11) 0.0004(10)
N14 0.0339(14) 0.0663(18) 0.0600(18) -0.0302(15) -0.0117(13) -0.0023(12)
N21 0.0357(13) 0.0416(14) 0.0490(15) -0.0020(11) -0.0073(12) -0.0033(10)
N22 0.0337(13) 0.0512(15) 0.0463(15) -0.0114(12) -0.0035(11) -0.0069(11)
N23 0.0367(13) 0.0377(13) 0.0409(14) -0.0046(10) -0.0031(11) -0.0001(10)
N24 0.0451(14) 0.0398(14) 0.0533(16) -0.0096(12) -0.0162(12) 0.0057(11)
O 0.0896(19) 0.0608(16) 0.0666(17) 0.0114(13) 0.0031(14) -0.0182(13)
Fe 0.0375(2) 0.0326(2) 0.0330(2) -0.00983(16) -0.00240(17) -0.00314(15)
Cu1 0.0302(3) 0.0390(3) 0.0433(3) -0.0145(2) -0.0066(2) -0.00052(19)
Cu2 0.0331(3) 0.0493(3) 0.0611(4) 0.0154(3) -0.0070(2) -0.0044(2)

loop_
_atom_type_symbol
_atom_type_description
_atom_type_scat_dispersion_real
_atom_type_scat_dispersion_imag
_atom_type_scat_source
C C 0.0033 0.0016 'International Tables Vol C Tables 4.2.6.8 and 6.1.1.4'
H H 0.0000 0.0000 'International Tables Vol C Tables 4.2.6.8 and 6.1.1.4'
N N 0.0061 0.0033 'International Tables Vol C Tables 4.2.6.8 and 6.1.1.4'
O O 0.0106 0.0060 'International Tables Vol C Tables 4.2.6.8 and 6.1.1.4'
Fe Fe 0.3463 0.8444 'International Tables Vol C Tables 4.2.6.8 and 6.1.1.4'
Cu Cu 0.3201 1.2651 'International Tables Vol C Tables 4.2.6.8 and 6.1.1.4'

loop_
_geom_angle_atom_site_label_1
_geom_angle_atom_site_label_2
_geom_angle_atom_site_label_3
_geom_angle
_geom_angle_site_symmetry_1
_geom_angle_site_symmetry_3
_geom_angle_publ_flag
N1 C1 Fe 179.1(2) . . ?
N2 C2 Fe 177.1(3) . . ?
N3 C3 Fe 174.4(3) . . ?
N4 C4 Fe 178.8(3) . . ?
N5 C5 Fe 177.5(3) . . ?
C12 C11 N11 109.7(3) . . ?
C11 C12 N12 107.0(3) . . ?
N11 C13 N12 112.0(3) . . ?
C16 C15 N13 109.3(3) . . ?
N14 C16 C15 106.8(3) . . ?
N13 C17 N14 111.6(3) . . ?
C22 C21 N21 109.6(3) . . ?
C21 C22 N22 106.7(3) . . ?
N21 C23 N22 111.4(3) . . ?
C26 C25 N23 109.7(3) . . ?
C25 C26 N24 106.3(3) . . ?
N23 C27 N24 112.0(3) . . ?
O N Fe 179.3(2) . . ?
C1 N1 Cu1 162.0(2) . . ?
C13 N11 C11 105.0(3) . . ?
C13 N11 Cu1 129.5(2) . . ?
C11 N11 Cu1 125.4(2) . . ?
C13 N12 C12 106.3(3) . . ?
C13 N12 C14 126.7(4) . . ?
C12 N12 C14 127.0(3) . . ?
C17 N13 C15 105.1(3) . . ?
C17 N13 Cu1 125.7(2) . . ?
C15 N13 Cu1 129.2(2) . . ?
C17 N14 C16 107.2(3) . . ?
C17 N14 C18 126.0(3) . . ?
C16 N14 C18 126.8(3) . . ?
C23 N21 C21 105.2(2) . . ?
C23 N21 Cu2 129.9(2) . . ?
C21 N21 Cu2 124.8(2) . . ?
C23 N22 C22 107.0(3) . . ?
C23 N22 C24 126.6(3) . . ?
C22 N22 C24 126.4(3) . . ?
C27 N23 C25 105.1(2) . . ?
C27 N23 Cu2 126.2(2) . . ?
C25 N23 Cu2 128.39(19) . . ?
C27 N24 C26 106.9(2) . . ?
C27 N24 C28 126.7(3) . . ?
C26 N24 C28 126.4(3) . . ?
N Fe C1 179.39(12) . . ?
N Fe C5 94.58(12) . . ?
C1 Fe C5 85.10(12) . . ?
N Fe C4 95.99(13) . . ?
C1 Fe C4 84.53(12) . . ?
C5 Fe C4 87.59(11) . . ?
N Fe C2 96.34(12) . . ?
C1 Fe C2 83.14(11) . . ?
C5 Fe C2 89.82(12) . . ?
C4 Fe C2 167.57(12) . . ?
N Fe C3 94.56(11) . . ?
C1 Fe C3 85.79(11) . . ?
C5 Fe C3 170.14(12) . . ?
C4 Fe C3 87.79(11) . . ?
C2 Fe C3 92.82(12) . . ?
N13 Cu1 N13 180.0 . 2_666 ?
N13 Cu1 N11 90.46(9) . 2_666 ?
N13 Cu1 N11 89.54(9) 2_666 2_666 ?
N13 Cu1 N11 89.54(9) . . ?
N13 Cu1 N11 90.46(9) 2_666 . ?
N11 Cu1 N11 180.00(12) 2_666 . ?
N13 Cu1 N1 90.95(9) . 2_666 ?
N13 Cu1 N1 89.05(9) 2_666 2_666 ?
N11 Cu1 N1 90.09(9) 2_666 2_666 ?
N11 Cu1 N1 89.91(9) . 2_666 ?
N13 Cu1 N1 89.05(9) . . ?
N13 Cu1 N1 90.95(9) 2_666 . ?
N11 Cu1 N1 89.91(9) 2_666 . ?
N11 Cu1 N1 90.09(9) . . ?
N1 Cu1 N1 180.0 2_666 . ?
N23 Cu2 N23 180.0 2_567 . ?
N23 Cu2 N21 90.72(9) 2_567 . ?
N23 Cu2 N21 89.28(9) . . ?
N23 Cu2 N21 89.28(9) 2_567 2_567 ?
N23 Cu2 N21 90.72(9) . 2_567 ?
N21 Cu2 N21 180.00(13) . 2_567 ?

loop_
_geom_bond_atom_site_label_1
_geom_bond_atom_site_label_2
_geom_bond_distance
_geom_bond_site_symmetry_2
_geom_bond_publ_flag
C1 N1 1.137(3) . ?
C1 Fe 1.936(3) . ?
C2 N2 1.147(4) . ?
C2 Fe 1.944(3) . ?
C3 N3 1.142(3) . ?
C3 Fe 1.945(3) . ?
C4 N4 1.136(4) . ?
C4 Fe 1.942(3) . ?
C5 N5 1.143(3) . ?
C5 Fe 1.936(3) . ?
C11 C12 1.336(4) . ?
C11 N11 1.364(4) . ?
C12 N12 1.346(5) . ?
C13 N11 1.299(4) . ?
C13 N12 1.340(4) . ?
C14 N12 1.468(5) . ?
C15 C16 1.348(4) . ?
C15 N13 1.369(4) . ?
C16 N14 1.345(4) . ?
C17 N13 1.312(4) . ?
C17 N14 1.334(4) . ?
C18 N14 1.463(4) . ?
C21 C22 1.341(4) . ?
C21 N21 1.362(4) . ?
C22 N22 1.351(4) . ?
C23 N21 1.313(4) . ?
C23 N22 1.332(4) . ?
C24 N22 1.457(4) . ?
C25 C26 1.345(4) . ?
C25 N23 1.365(4) . ?
C26 N24 1.359(4) . ?
C27 N23 1.308(3) . ?
C27 N24 1.330(4) . ?
C28 N24 1.464(4) . ?
N O 1.136(3) . ?
N Fe 1.644(3) . ?
N1 Cu1 2.425(3) . ?
N11 Cu1 2.032(2) . ?
N13 Cu1 2.030(2) . ?
N21 Cu2 2.013(2) . ?
N23 Cu2 1.995(2) . ?
Cu1 N13 2.030(2) 2_666 ?
Cu1 N11 2.032(2) 2_666 ?
Cu1 N1 2.425(3) 2_666 ?
Cu2 N23 1.995(2) 2_567 ?
Cu2 N21 2.013(2) 2_567 ?

loop_
_geom_hbond_atom_site_label_D
_geom_hbond_atom_site_label_H
_geom_hbond_atom_site_label_A
_geom_hbond_distance_DH
_geom_hbond_distance_HA
_geom_hbond_distance_DA
_geom_hbond_angle_DHA
_geom_hbond_site_symmetry_A
C14 H14A N5 0.96 2.50 3.402(6) 156.2 2_666
C17 H17 N1 0.93 2.67 3.190(4) 115.9 2_666
C21 H21 N3 0.93 2.63 3.268(4) 126.6 2_567
C22 H22 N4 0.93 2.55 3.312(4) 138.8 2_667
C23 H23 N3 0.93 2.70 3.306(4) 123.9 .
C26 H26 N2 0.93 2.70 3.365(4) 129.4 1_565
C27 H27 N4 0.93 2.69 3.532(4) 150.9 2_567
C28 H28B N5 0.96 2.59 3.472(5) 153.6 1_465
